data_1531955
loop_
_publ_author_name
'Peters, D.'
'Tenten, A.'
'Jacobs, H.'

_publ_section_title
;
 Wasserstoffbrueckenbindungen in den Monoammoniakaten von Kalium- und
 Caesiumamid
;
_journal_name_full 'Zeitschrift fuer Anorganische und Allgemeine Chemie'
_journal_page_first 1521
_journal_page_last 1524
_journal_volume 628
_journal_year 2002
_chemical_formula_sum 'H5 K N2'
_chemical_name_systematic '(K (N H2)) (N H3)'
_space_group_IT_number 36
_symmetry_space_group_name_Hall 'C 2c -2'
_symmetry_space_group_name_H-M 'C m c 21'
_cell_angle_alpha 90
_cell_angle_beta 90
_cell_angle_gamma 90
_cell_formula_units_Z 4
_cell_length_a 3.938
_cell_length_b 10.983
_cell_length_c 5.847
_cell_volume 252.889
_citation_journal_id_ASTM ZAACAB
_cod_data_source_file Peters_ZAACAB_2002_990.cif
_cod_data_source_block H5K1N2
_cod_original_cell_volume 252.8889
_cod_original_formula_sum 'H5 K1 N2'
_cod_database_code 1531955

loop_
_symmetry_equiv_pos_as_xyz
x,y,z
-x,-y,z+1/2
-x,y,z
x,-y,z+1/2
x+1/2,y+1/2,z
-x+1/2,-y+1/2,z+1/2
-x+1/2,y+1/2,z
x+1/2,-y+1/2,z+1/2

loop_
_atom_site_label
_atom_site_type_symbol
_atom_site_fract_x
_atom_site_fract_y
_atom_site_fract_z
_atom_site_occupancy
_atom_site_U_iso_or_equiv
N1 N-3 0 0.1707 0.763 1 0.0
K1 K+1 0 0.149 0.25 1 0.0
N2 N-3 0 0.4746 0.364 1 0.0
